data_7124004
loop_
_publ_author_name
'Cabrero-Antonino, Maria'
'Remiro-Buenama\~nana, Sonia'
'Souto, Manuel'
'Garc\'ia-Valdivia, Antonio Andres'
'Choquesillo-Lazarte, Duane'
'Navalon, Sergio'
'Rodr\'iguez Di\'eguez, Antonio'
'Minguez Espallargas, Guillermo'
'Garcia, Hermenegildo'

_publ_section_title
;
 Design of cost-efficient and photocatalytically active Zn-based MOFs
 decorated with Cu2O nanoparticles for CO2 methanation
;
_journal_name_full 'Chemical Communications'
_journal_paper_doi 10.1039/C9CC04446A
_journal_year 2019
_chemical_formula_moiety 'C14 H8 N6 O6 Zn3, 2(C3 H7 N O), (H2 O)'
_chemical_formula_sum 'C20 H24 N8 O9 Zn3'
_chemical_formula_weight 716.58
_space_group_crystal_system monoclinic
_space_group_IT_number 15
_space_group_name_Hall '-C 2yc'
_space_group_name_H-M_alt 'C 1 2/c 1'
_symmetry_space_group_name_Hall '-C 2yc'
_symmetry_space_group_name_H-M 'C 1 2/c 1'
_atom_sites_solution_hydrogens mixed
_audit_creation_date 2019-08-05
_audit_creation_method
;
Olex2 1.2
(compiled 2018.05.29 svn.r3508 for OlexSys, GUI svn.r5506)
;
_audit_update_record
;
2019-08-07 deposited with the CCDC.    2019-08-14 downloaded from the CCDC.
;
_cell_angle_alpha 90
_cell_angle_beta 94.014(4)
_cell_angle_gamma 90
_cell_formula_units_Z 4
_cell_length_a 17.7182(14)
_cell_length_b 13.0967(12)
_cell_length_c 11.0610(10)
_cell_measurement_reflns_used 4438
_cell_measurement_temperature 150(2)
_cell_measurement_theta_max 22.90
_cell_measurement_theta_min 2.30
_cell_volume 2560.4(4)
_computing_cell_refinement 'SAINT v8.37A (Bruker, 2015)'
_computing_data_collection 'Bruker Apex3, 2016'
_computing_data_reduction 'SAINT v8.37A (Bruker, 2015)'
_computing_molecular_graphics 'Olex2 (Dolomanov et al., 2009)'
_computing_publication_material 'Olex2 (Dolomanov et al., 2009)'
_computing_structure_refinement 'XL (Sheldrick, 2008)'
_computing_structure_solution 'XT (Sheldrick, 2015)'
_diffrn_ambient_temperature 150(2)
_diffrn_measured_fraction_theta_full 0.993
_diffrn_measured_fraction_theta_max 0.993
_diffrn_measurement_device_type 'Bruker D8 Venture'
_diffrn_measurement_method '\f and \w scans'
_diffrn_radiation_type MoK\a
_diffrn_radiation_wavelength 0.71073
_diffrn_reflns_av_R_equivalents 0.0996
_diffrn_reflns_av_unetI/netI 0.0549
_diffrn_reflns_Laue_measured_fraction_full 0.993
_diffrn_reflns_Laue_measured_fraction_max 0.993
_diffrn_reflns_limit_h_max 19
_diffrn_reflns_limit_h_min -19
_diffrn_reflns_limit_k_max 14
_diffrn_reflns_limit_k_min -14
_diffrn_reflns_limit_l_max 12
_diffrn_reflns_limit_l_min -12
_diffrn_reflns_number 15414
_diffrn_reflns_point_group_measured_fraction_full 0.993
_diffrn_reflns_point_group_measured_fraction_max 0.993
_diffrn_reflns_theta_full 22.960
_diffrn_reflns_theta_max 22.960
_diffrn_reflns_theta_min 2.305
_diffrn_source 'high brilliance microfocus sealed tube'
_exptl_absorpt_coefficient_mu 2.855
_exptl_absorpt_correction_T_max 0.7448
_exptl_absorpt_correction_T_min 0.6239
_exptl_absorpt_correction_type multi-scan
_exptl_absorpt_process_details
'SADABS-2014/5 (Bruker,2014/5) was used for absorption correction. wR2(int) was 0.0884 before and 0.0703 after correction. The Ratio of minimum to maximum transmission is 0.8377. The \l/2 correction factor is 0.00150.'
_exptl_crystal_colour blue
_exptl_crystal_density_diffrn 1.859
_exptl_crystal_description block
_exptl_crystal_F_000 1448
_exptl_crystal_size_max 0.11
_exptl_crystal_size_mid 0.11
_exptl_crystal_size_min 0.1
_refine_diff_density_max 0.694
_refine_diff_density_min -0.876
_refine_diff_density_rms 0.111
_refine_ls_extinction_method none
_refine_ls_goodness_of_fit_ref 1.096
_refine_ls_hydrogen_treatment mixed
_refine_ls_matrix_type full
_refine_ls_number_parameters 192
_refine_ls_number_reflns 1765
_refine_ls_number_restraints 0
_refine_ls_restrained_S_all 1.096
_refine_ls_R_factor_all 0.0586
_refine_ls_R_factor_gt 0.0401
_refine_ls_shift/su_max 0.000
_refine_ls_shift/su_mean 0.000
_refine_ls_structure_factor_coef Fsqd
_refine_ls_weighting_details 'w=1/[\s^2^(Fo^2^)+28.0737P] where P=(Fo^2^+2Fc^2^)/3'
_refine_ls_weighting_scheme calc
_refine_ls_wR_factor_gt 0.0827
_refine_ls_wR_factor_ref 0.0891
_reflns_Friedel_coverage 0.000
_reflns_number_gt 1445
_reflns_number_total 1765
_reflns_threshold_expression 'I > 2\s(I)'
_cod_data_source_file c9cc04446a2.cif
_cod_data_source_block 1916085
_cod_database_code 7124004
_shelx_shelxl_version_number 2018/3
_shelx_space_group_comment
;
The symmetry employed for this shelxl refinement is uniquely defined
by the following loop, which should always be used as a source of
symmetry information in preference to the above space-group names.
They are only intended as comments.
;
_shelx_estimated_absorpt_t_max 0.763
_shelx_estimated_absorpt_t_min 0.744
_olex2_refinement_description
;
1. Fixed Uiso
 At 1.2 times of:
  All C(H) groups
 At 1.5 times of:
  All C(H,H,H) groups
2. Others
 Fixed Sof: O1W(0.5)
3.a Rotating group:
 C4D(H4DA,H4DB,H4DC), C5D(H5DA,H5DB,H5DC)
3.b Aromatic/amide H refined with riding coordinates:
 C2(H2), C5(H5), C6(H6), C2D(H2D)
;
_olex2_submission_special_instructions 'No special instructions were received'

loop_
_space_group_symop_operation_xyz
'x, y, z'
'-x, y, -z+1/2'
'x+1/2, y+1/2, z'
'-x+1/2, y+1/2, -z+1/2'
'-x, -y, -z'
'x, -y, z-1/2'
'-x+1/2, -y+1/2, -z'
'x+1/2, -y+1/2, z-1/2'

loop_
_atom_site_label
_atom_site_type_symbol
_atom_site_fract_x
_atom_site_fract_y
_atom_site_fract_z
_atom_site_U_iso_or_equiv
_atom_site_adp_type
_atom_site_occupancy
_atom_site_site_symmetry_order
_atom_site_calc_flag
_atom_site_refinement_flags_posn
_atom_site_refinement_flags_adp
_atom_site_refinement_flags_occupancy
Zn1 Zn 0.500000 0.40081(7) 0.250000 0.0125(3) Uani 1 2 d S T P
Zn2 Zn 0.41901(3) 0.55059(5) -0.00205(5) 0.0129(2) Uani 1 1 d . . .
O1 O 0.8598(2) 0.8161(3) 0.4339(3) 0.0186(10) Uani 1 1 d . . .
O2 O 0.9174(2) 0.7933(3) 0.2613(3) 0.0196(10) Uani 1 1 d . . .
O3 O 0.4822(2) 0.4167(3) 0.0650(3) 0.0124(9) Uani 1 1 d . . .
H3 H 0.468(4) 0.365(5) 0.036(6) 0.02(2) Uiso 1 1 d . . .
N1 N 0.6283(2) 0.5640(4) 0.3413(4) 0.0147(11) Uani 1 1 d . . .
N2 N 0.5923(2) 0.5169(4) 0.2474(4) 0.0139(11) Uani 1 1 d . . .
N3 N 0.6274(2) 0.5298(4) 0.1465(4) 0.0150(11) Uani 1 1 d . . .
C1 C 0.8026(3) 0.7088(5) 0.2809(5) 0.0163(14) Uani 1 1 d . . .
C2 C 0.7489(3) 0.6713(5) 0.3537(5) 0.0183(14) Uani 1 1 d . . .
H2 H 0.750921 0.686590 0.437774 0.022 Uiso 1 1 calc R . .
C3 C 0.6912(3) 0.6096(4) 0.2992(5) 0.0143(13) Uani 1 1 d . . .
C4 C 0.6893(3) 0.5871(4) 0.1749(5) 0.0141(13) Uani 1 1 d . . .
C5 C 0.7445(3) 0.6258(5) 0.1003(5) 0.0207(15) Uani 1 1 d . . .
H5 H 0.742625 0.611770 0.015913 0.025 Uiso 1 1 calc R . .
C6 C 0.8002(3) 0.6839(5) 0.1551(5) 0.0208(15) Uani 1 1 d . . .
H6 H 0.839054 0.709024 0.108090 0.025 Uiso 1 1 calc R . .
C11 C 0.8650(3) 0.7777(5) 0.3306(5) 0.0158(14) Uani 1 1 d . . .
O1D O 0.0627(3) 0.2689(4) 0.0488(4) 0.0409(13) Uani 1 1 d . . .
N3D N 0.1027(4) 0.3670(5) 0.2112(5) 0.0454(17) Uani 1 1 d . . .
C2D C 0.0744(4) 0.2819(6) 0.1569(8) 0.044(2) Uani 1 1 d . . .
H2D H 0.062378 0.226848 0.208215 0.053 Uiso 1 1 calc R . .
C4D C 0.1218(7) 0.4519(8) 0.1400(9) 0.096(4) Uani 1 1 d . . .
H4DA H 0.106714 0.438990 0.056302 0.144 Uiso 1 1 d GR . .
H4DB H 0.175472 0.462750 0.149071 0.144 Uiso 1 1 d GR . .
H4DC H 0.096227 0.511748 0.166418 0.144 Uiso 1 1 d GR . .
C5D C 0.1142(5) 0.3747(7) 0.3438(7) 0.060(3) Uani 1 1 d . . .
H5DA H 0.098630 0.312206 0.380092 0.091 Uiso 1 1 d GR . .
H5DB H 0.084561 0.430246 0.371512 0.091 Uiso 1 1 d GR . .
H5DC H 0.166721 0.386805 0.366512 0.091 Uiso 1 1 d GR . .
O1W O 0.0084(7) 0.3931(9) -0.1549(13) 0.077(4) Uani 0.5 1 d . . .

loop_
_atom_site_aniso_label
_atom_site_aniso_U_11
_atom_site_aniso_U_22
_atom_site_aniso_U_33
_atom_site_aniso_U_23
_atom_site_aniso_U_13
_atom_site_aniso_U_12
Zn1 0.0112(5) 0.0190(6) 0.0079(5) 0.000 0.0038(4) 0.000
Zn2 0.0117(4) 0.0211(4) 0.0062(3) -0.0009(3) 0.0032(2) 0.0000(3)
O1 0.018(2) 0.026(3) 0.012(2) -0.0011(19) 0.0092(17) -0.0059(19)
O2 0.016(2) 0.029(3) 0.015(2) -0.0054(19) 0.0059(18) -0.0104(19)
O3 0.013(2) 0.016(3) 0.008(2) -0.0008(19) 0.0016(16) -0.0010(19)
N1 0.015(3) 0.019(3) 0.010(2) -0.002(2) 0.000(2) -0.003(2)
N2 0.010(2) 0.018(3) 0.013(3) 0.000(2) 0.001(2) -0.003(2)
N3 0.014(3) 0.023(3) 0.008(2) 0.003(2) 0.005(2) 0.000(2)
C1 0.018(3) 0.020(4) 0.012(3) 0.000(3) 0.005(2) -0.004(3)
C2 0.021(3) 0.023(4) 0.011(3) -0.002(3) 0.008(3) -0.001(3)
C3 0.018(3) 0.013(3) 0.013(3) 0.004(3) 0.008(2) 0.001(3)
C4 0.013(3) 0.016(3) 0.013(3) -0.003(2) -0.001(2) -0.005(3)
C5 0.022(3) 0.033(4) 0.008(3) -0.002(3) 0.008(3) -0.006(3)
C6 0.023(3) 0.028(4) 0.013(3) -0.006(3) 0.010(3) -0.007(3)
C11 0.015(3) 0.018(4) 0.014(3) 0.000(3) 0.004(3) 0.001(3)
O1D 0.048(3) 0.046(3) 0.029(3) -0.014(2) 0.001(2) -0.008(3)
N3D 0.053(4) 0.048(4) 0.036(4) -0.006(3) 0.007(3) -0.002(4)
C2D 0.045(5) 0.030(5) 0.060(6) -0.007(4) 0.008(4) 0.003(4)
C4D 0.151(11) 0.065(7) 0.078(7) -0.011(6) 0.058(7) -0.058(8)
C5D 0.065(6) 0.069(7) 0.047(5) -0.015(5) 0.005(4) 0.000(5)
O1W 0.065(9) 0.053(8) 0.111(11) -0.010(8) -0.001(8) -0.005(7)

loop_
_atom_type_symbol
_atom_type_description
_atom_type_scat_dispersion_real
_atom_type_scat_dispersion_imag
_atom_type_scat_source
C C 0.0033 0.0016 'International Tables Vol C Tables 4.2.6.8 and 6.1.1.4'
H H 0.0000 0.0000 'International Tables Vol C Tables 4.2.6.8 and 6.1.1.4'
N N 0.0061 0.0033 'International Tables Vol C Tables 4.2.6.8 and 6.1.1.4'
O O 0.0106 0.0060 'International Tables Vol C Tables 4.2.6.8 and 6.1.1.4'
Zn Zn 0.2839 1.4301 'International Tables Vol C Tables 4.2.6.8 and 6.1.1.4'

loop_
_geom_angle_atom_site_label_1
_geom_angle_atom_site_label_2
_geom_angle_atom_site_label_3
_geom_angle
_geom_angle_site_symmetry_1
_geom_angle_site_symmetry_3
O2 Zn1 O2 92.7(2) 3_445 4_645
O2 Zn1 O3 94.01(16) 4_645 2_655
O2 Zn1 O3 93.98(15) 4_645 .
O2 Zn1 O3 93.98(15) 3_445 2_655
O2 Zn1 O3 94.01(16) 3_445 .
O2 Zn1 N2 177.10(16) 3_445 .
O2 Zn1 N2 177.10(16) 4_645 2_655
O2 Zn1 N2 86.58(16) 4_645 .
O2 Zn1 N2 86.58(16) 3_445 2_655
O3 Zn1 O3 168.4(2) 2_655 .
O3 Zn1 N2 83.27(16) . 2_655
O3 Zn1 N2 88.85(16) . .
O3 Zn1 N2 83.28(16) 2_655 .
O3 Zn1 N2 88.85(16) 2_655 2_655
N2 Zn1 N2 94.3(2) . 2_655
O1 Zn2 Zn2 140.69(11) 8_465 5_665
O1 Zn2 O3 178.49(16) 8_465 .
O3 Zn2 Zn2 38.19(10) . 5_665
O3 Zn2 Zn2 43.09(12) 5_665 5_665
O3 Zn2 O1 97.62(16) 5_665 8_465
O3 Zn2 O3 81.28(17) 5_665 .
O3 Zn2 N1 136.22(18) 5_665 2_655
O3 Zn2 N3 98.88(17) 5_665 5_665
N1 Zn2 Zn2 117.07(13) 2_655 5_665
N1 Zn2 O1 89.81(17) 2_655 8_465
N1 Zn2 O3 90.28(17) 2_655 .
N1 Zn2 N3 124.32(18) 2_655 5_665
N3 Zn2 Zn2 96.37(13) 5_665 5_665
N3 Zn2 O1 90.01(17) 5_665 8_465
N3 Zn2 O3 91.19(17) 5_665 .
C11 O1 Zn2 124.3(4) . 8_566
C11 O2 Zn1 135.3(4) . 3
Zn1 O3 Zn2 117.27(19) . .
Zn2 O3 Zn1 107.12(18) 5_665 .
Zn2 O3 Zn2 98.72(17) 5_665 .
N2 N1 Zn2 116.1(3) . 2_655
N2 N1 C3 107.0(4) . .
C3 N1 Zn2 136.9(4) . 2_655
N1 N2 Zn1 128.0(3) . .
N3 N2 Zn1 118.9(3) . .
N3 N2 N1 111.8(4) . .
N2 N3 Zn2 114.1(3) . 5_665
N2 N3 C4 107.2(4) . .
C4 N3 Zn2 138.4(4) . 5_665
C2 C1 C6 120.9(5) . .
C2 C1 C11 121.4(5) . .
C6 C1 C11 117.7(5) . .
C1 C2 C3 117.8(5) . .
N1 C3 C2 133.5(5) . .
N1 C3 C4 106.0(5) . .
C4 C3 C2 120.5(5) . .
N3 C4 C3 108.0(5) . .
N3 C4 C5 130.4(5) . .
C3 C4 C5 121.6(5) . .
C6 C5 C4 116.8(5) . .
C5 C6 C1 122.4(5) . .
O1 C11 O2 126.2(5) . .
O1 C11 C1 118.3(5) . .
O2 C11 C1 115.5(5) . .
C2D N3D C4D 119.9(7) . .
C2D N3D C5D 121.5(7) . .
C4D N3D C5D 118.6(7) . .
O1D C2D N3D 126.0(8) . .

loop_
_geom_bond_atom_site_label_1
_geom_bond_atom_site_label_2
_geom_bond_distance
_geom_bond_site_symmetry_2
Zn1 O2 2.041(4) 3_445
Zn1 O2 2.041(4) 4_645
Zn1 O3 2.059(4) .
Zn1 O3 2.059(4) 2_655
Zn1 N2 2.235(4) 2_655
Zn1 N2 2.235(4) .
Zn2 Zn2 3.1586(13) 5_665
Zn2 O1 2.132(4) 8_465
Zn2 O3 2.183(4) .
Zn2 O3 1.976(4) 5_665
Zn2 N1 2.026(4) 2_655
Zn2 N3 2.038(5) 5_665
O1 C11 1.258(7) .
O2 C11 1.262(7) .
N1 N2 1.331(6) .
N1 C3 1.374(7) .
N2 N3 1.325(6) .
N3 C4 1.348(7) .
C1 C2 1.378(8) .
C1 C6 1.427(8) .
C1 C11 1.501(8) .
C2 C3 1.405(8) .
C3 C4 1.405(8) .
C4 C5 1.417(8) .
C5 C6 1.355(8) .
O1D C2D 1.211(9) .
N3D C2D 1.347(10) .
N3D C4D 1.418(11) .
N3D C5D 1.470(10) .

loop_
_geom_hbond_atom_site_label_D
_geom_hbond_atom_site_label_H
_geom_hbond_atom_site_label_A
_geom_hbond_distance_DH
_geom_hbond_distance_HA
_geom_hbond_distance_DA
_geom_hbond_angle_DHA
_geom_hbond_site_symmetry_A
_geom_hbond_publ_flag
O3 H3 O1D 0.79(6) 2.04(7) 2.826(6) 175(6) 7 yes
C2 H2 O1 0.95 2.50 3.146(7) 125.2 7_666 yes
C4D H4DC O1W 0.96 2.23 3.084(18) 147.8 5_565 yes
